data_7243109
loop_
_publ_author_name
'Ding, Fei'
'Yang, Chuanlu'
'Gong, Xiangnan'
'Zheng, Hui'
'Zhou, Xiaoyu'
'Li, Lingli'
'Zhang, Lichun'
'Wang, Dehua'
'Pan, Bingying'

_publ_section_title
;
 Structure, phase transition and properties of the one-dimensional
 antiferromagnet Cu(2,6-dimethylpyrazine)Br2
;
_journal_issue 37
_journal_name_full 'RSC Advances'
_journal_page_first 22565
_journal_page_last 22570
_journal_paper_doi 10.1039/D1RA02318G
_journal_volume 11
_journal_year 2021
_chemical_formula_sum 'C6 H8 Br2 Cu N2'
_chemical_formula_weight 331.50
_space_group_crystal_system monoclinic
_space_group_IT_number 14
_space_group_name_Hall '-P 2yn'
_space_group_name_H-M_alt 'P 1 21/n 1'
_atom_sites_solution_hydrogens geom
_audit_creation_method SHELXL-2018/3
_audit_update_record
;
2021-03-14 deposited with the CCDC.	2021-06-21 downloaded from the CCDC.
;
_cell_angle_alpha 90
_cell_angle_beta 102.982(2)
_cell_angle_gamma 90
_cell_formula_units_Z 4
_cell_length_a 10.2576(5)
_cell_length_b 8.3613(5)
_cell_length_c 11.2178(5)
_cell_measurement_temperature 240(2)
_cell_volume 937.52(8)
_computing_structure_refinement 'SHELXL-2018/3 (Sheldrick, 2018)'
_diffrn_ambient_temperature 240(2)
_diffrn_measured_fraction_theta_full 0.361
_diffrn_measured_fraction_theta_max 0.375
_diffrn_radiation_type MoK\a
_diffrn_radiation_wavelength 0.71073
_diffrn_reflns_av_unetI/netI 0.0786
_diffrn_reflns_Laue_measured_fraction_full 0.361
_diffrn_reflns_Laue_measured_fraction_max 0.375
_diffrn_reflns_limit_h_max 16
_diffrn_reflns_limit_h_min -16
_diffrn_reflns_limit_k_max 13
_diffrn_reflns_limit_k_min 0
_diffrn_reflns_limit_l_max 18
_diffrn_reflns_limit_l_min 0
_diffrn_reflns_number 4262
_diffrn_reflns_point_group_measured_fraction_full 0.361
_diffrn_reflns_point_group_measured_fraction_max 0.375
_diffrn_reflns_theta_full 25.242
_diffrn_reflns_theta_max 35.191
_diffrn_reflns_theta_min 2.433
_exptl_absorpt_coefficient_mu 10.791
_exptl_crystal_density_diffrn 2.349
_exptl_crystal_F_000 628
_exptl_crystal_size_max 0.100
_exptl_crystal_size_mid 0.100
_exptl_crystal_size_min 0.100
_refine_diff_density_max 1.455
_refine_diff_density_min -1.296
_refine_diff_density_rms 0.266
_refine_ls_extinction_coef 0.005(2)
_refine_ls_extinction_expression Fc^*^=kFc[1+0.001xFc^2^\l^3^/sin(2\q)]^-1/4^
_refine_ls_extinction_method 'SHELXL-2018/3 (Sheldrick 2018)'
_refine_ls_goodness_of_fit_ref 1.051
_refine_ls_hydrogen_treatment constr
_refine_ls_matrix_type full
_refine_ls_number_parameters 105
_refine_ls_number_reflns 4262
_refine_ls_number_restraints 0
_refine_ls_restrained_S_all 1.051
_refine_ls_R_factor_all 0.1208
_refine_ls_R_factor_gt 0.0551
_refine_ls_shift/su_max 0.000
_refine_ls_shift/su_mean 0.000
_refine_ls_structure_factor_coef Fsqd
_refine_ls_weighting_details 'w=1/[\s^2^(Fo^2^)+(0.0722P)^2^+0.8940P] where P=(Fo^2^+2Fc^2^)/3'
_refine_ls_weighting_scheme calc
_refine_ls_wR_factor_gt 0.1340
_refine_ls_wR_factor_ref 0.1689
_reflns_Friedel_coverage 0.000
_reflns_number_gt 2419
_reflns_number_total 4262
_reflns_threshold_expression 'I > 2\s(I)'
_cod_data_source_file d1ra02318g2.cif
_cod_data_source_block 20200828LI_ZNZ4033_240K_0m_5
_cod_original_sg_symbol_H-M 'P 21/n'
_cod_database_code 7243109
_shelx_shelxl_version_number 2018/3
_shelx_space_group_comment
;
The symmetry employed for this shelxl refinement is uniquely defined
by the following loop, which should always be used as a source of
symmetry information in preference to the above space-group names.
They are only intended as comments.
;
_shelx_estimated_absorpt_t_min 0.412
_shelx_estimated_absorpt_t_max 0.412

loop_
_space_group_symop_operation_xyz
'x, y, z'
'-x+1/2, y+1/2, -z+1/2'
'-x, -y, -z'
'x-1/2, -y-1/2, z-1/2'

loop_
_atom_site_label
_atom_site_type_symbol
_atom_site_fract_x
_atom_site_fract_y
_atom_site_fract_z
_atom_site_U_iso_or_equiv
_atom_site_adp_type
_atom_site_occupancy
_atom_site_site_symmetry_order
_atom_site_calc_flag
_atom_site_refinement_flags_posn
_atom_site_refinement_flags_adp
_atom_site_refinement_flags_occupancy
_atom_site_disorder_assembly
_atom_site_disorder_group
C1_1 C 0.4666(8) 0.6307(11) 0.2599(8) 0.0278(17) Uani 1 1 d . . . . .
H1_1 H 0.493905 0.541503 0.310357 0.033 Uiso 1 1 calc R U . . .
C2_1 C 0.3654(8) 0.6134(12) 0.1551(8) 0.0281(18) Uani 1 1 d . . . . .
C3_1 C 0.3819(9) 0.8849(11) 0.1162(8) 0.0263(17) Uani 1 1 d . . . . .
C4_1 C 0.4870(9) 0.8963(12) 0.2182(8) 0.0292(18) Uani 1 1 d . . . . .
H4_1 H 0.531596 0.994535 0.236491 0.035 Uiso 1 1 calc R U . . .
C5_1 C 0.3030(10) 0.4541(12) 0.1172(10) 0.040(2) Uani 1 1 d . . . . .
H5A_1 H 0.206383 0.464236 0.099180 0.059 Uiso 1 1 calc R U . . .
H5B_1 H 0.331335 0.377798 0.183089 0.059 Uiso 1 1 calc R U . . .
H5C_1 H 0.330965 0.417108 0.044882 0.059 Uiso 1 1 calc R U . . .
C6_1 C 0.3304(10) 1.0266(13) 0.0389(10) 0.039(2) Uani 1 1 d . . . . .
H6A_1 H 0.330992 1.003719 -0.045748 0.059 Uiso 1 1 calc R U . . .
H6B_1 H 0.387017 1.118304 0.066520 0.059 Uiso 1 1 calc R U . . .
H6C_1 H 0.239667 1.049737 0.045677 0.059 Uiso 1 1 calc R U . . .
Br1_1 Br 0.83083(11) 0.82710(18) 0.31578(11) 0.0506(4) Uani 1 1 d . . . . .
Br2_1 Br 0.51685(10) 0.75487(13) 0.56492(9) 0.0352(3) Uani 1 1 d . . . . .
Cu1_1 Cu 0.67441(11) 0.77910(14) 0.43849(10) 0.0267(3) Uani 1 1 d . . . . .
N1_1 N 0.5258(8) 0.7719(9) 0.2902(7) 0.0281(15) Uani 1 1 d . . . . .
N2_1 N 0.3240(7) 0.7419(9) 0.0854(7) 0.0264(15) Uani 1 1 d . . . . .

loop_
_atom_site_aniso_label
_atom_site_aniso_U_11
_atom_site_aniso_U_22
_atom_site_aniso_U_33
_atom_site_aniso_U_23
_atom_site_aniso_U_13
_atom_site_aniso_U_12
C1_1 0.021(4) 0.032(5) 0.026(4) 0.005(3) -0.003(3) 0.002(3)
C2_1 0.023(4) 0.034(5) 0.024(4) -0.001(3) -0.003(3) 0.005(3)
C3_1 0.025(4) 0.030(5) 0.022(4) -0.002(3) 0.000(3) 0.000(3)
C4_1 0.027(4) 0.031(5) 0.027(4) 0.004(3) -0.001(3) -0.003(3)
C5_1 0.037(5) 0.032(5) 0.041(5) -0.003(4) -0.010(4) -0.005(4)
C6_1 0.036(5) 0.035(5) 0.039(5) 0.007(4) -0.009(4) 0.000(4)
Br1_1 0.0311(5) 0.0825(10) 0.0379(6) 0.0152(6) 0.0073(4) -0.0031(5)
Br2_1 0.0295(5) 0.0464(6) 0.0289(5) 0.0037(4) 0.0047(3) -0.0019(4)
Cu1_1 0.0196(5) 0.0375(6) 0.0192(5) 0.0025(4) -0.0033(3) -0.0023(4)
N1_1 0.027(4) 0.031(4) 0.024(4) 0.001(3) 0.002(3) -0.002(3)
N2_1 0.024(3) 0.029(4) 0.022(3) 0.000(3) -0.003(3) 0.003(3)

loop_
_atom_type_symbol
_atom_type_description
_atom_type_scat_dispersion_real
_atom_type_scat_dispersion_imag
_atom_type_scat_source
C C 0.0033 0.0016 'International Tables Vol C Tables 4.2.6.8 and 6.1.1.4'
H H 0.0000 0.0000 'International Tables Vol C Tables 4.2.6.8 and 6.1.1.4'
Br Br -0.2901 2.4595 'International Tables Vol C Tables 4.2.6.8 and 6.1.1.4'
Cu Cu 0.3201 1.2651 'International Tables Vol C Tables 4.2.6.8 and 6.1.1.4'
N N 0.0061 0.0033 'International Tables Vol C Tables 4.2.6.8 and 6.1.1.4'

loop_
_geom_angle_atom_site_label_1
_geom_angle_atom_site_label_2
_geom_angle_atom_site_label_3
_geom_angle
_geom_angle_site_symmetry_1
_geom_angle_site_symmetry_3
_geom_angle_publ_flag
N1_1 C1_1 C2_1 121.2(8) . . ?
N2_1 C2_1 C1_1 119.2(9) . . ?
N2_1 C2_1 C5_1 119.2(7) . . ?
C1_1 C2_1 C5_1 121.5(8) . . ?
N2_1 C3_1 C4_1 119.3(8) . . ?
N2_1 C3_1 C6_1 118.5(8) . . ?
C4_1 C3_1 C6_1 122.2(8) . . ?
N1_1 C4_1 C3_1 121.4(9) . . ?
N1_1 Cu1_1 N2_1 173.2(3) . 4_676 ?
N1_1 Cu1_1 Br1_1 90.6(2) . . ?
N2_1 Cu1_1 Br1_1 89.9(2) 4_676 . ?
N1_1 Cu1_1 Br2_1 90.0(2) . . ?
N2_1 Cu1_1 Br2_1 90.0(2) 4_676 . ?
Br1_1 Cu1_1 Br2_1 175.10(7) . . ?
C4_1 N1_1 C1_1 118.9(8) . . ?
C4_1 N1_1 Cu1_1 123.8(6) . . ?
C1_1 N1_1 Cu1_1 117.3(6) . . ?
C2_1 N2_1 C3_1 119.9(8) . . ?
C2_1 N2_1 Cu1_1 119.7(6) . 4_575 ?
C3_1 N2_1 Cu1_1 120.3(6) . 4_575 ?

loop_
_geom_bond_atom_site_label_1
_geom_bond_atom_site_label_2
_geom_bond_distance
_geom_bond_site_symmetry_2
_geom_bond_publ_flag
C1_1 N1_1 1.336(12) . ?
C1_1 C2_1 1.390(11) . ?
C2_1 N2_1 1.341(11) . ?
C2_1 C5_1 1.497(13) . ?
C3_1 N2_1 1.345(11) . ?
C3_1 C4_1 1.388(11) . ?
C3_1 C6_1 1.493(13) . ?
C4_1 N1_1 1.322(11) . ?
Br1_1 Cu1_1 2.3711(15) . ?
Br2_1 Cu1_1 2.3864(14) . ?
Cu1_1 N1_1 1.989(8) . ?
Cu1_1 N2_1 1.991(7) 4_676 ?
